data_7033500
loop_
_publ_author_name
'Dolganov, Alexander V.'
'Belov, Alexander S.'
'Novikov, Valentin V.'
'Vologzhanina, Anna V.'
'Romanenko, Galina V.'
'Budnikova, Yulia G.'
'Zelinskii, Genrikh E.'
'Buzin, Michail I.'
'Voloshin, Yan Z.'

_publ_section_title
;
 First iron and cobalt(ii) hexabromoclathrochelates: structural, magnetic,
 redox, and electrocatalytic behavior.
;
_journal_issue 5
_journal_name_full 'Dalton transactions (Cambridge, England : 2003)'
_journal_page_first 2476
_journal_page_last 2487
_journal_paper_doi 10.1039/c4dt03082f
_journal_volume 44
_journal_year 2015
_chemical_formula_moiety 'C14 H18 B2 Br6 Co N6 O6'
_chemical_formula_sum 'C14 H18 B2 Br6 Co N6 O6'
_chemical_formula_weight 926.35
_chemical_name_systematic
;
 ?
;
_space_group_crystal_system monoclinic
_space_group_IT_number 15
_space_group_name_Hall '-C 2yc'
_space_group_name_H-M_alt 'C 1 2/c 1'
_symmetry_space_group_name_Hall '-C 2yc'
_symmetry_space_group_name_H-M 'C 1 2/c 1'
_atom_sites_solution_hydrogens geom
_audit_creation_date 2014-11-10
_audit_creation_method
;
Olex2 1.2
(compiled 2014.09.19 svn.r3010 for OlexSys, GUI svn.r4874)
;
_audit_update_record
;
2014-11-10 deposited with the CCDC.
2014-12-15 downloaded from the CCDC.
;
_cell_angle_alpha 90
_cell_angle_beta 91.919(9)
_cell_angle_gamma 90
_cell_formula_units_Z 4
_cell_length_a 17.687(3)
_cell_length_b 8.4103(14)
_cell_length_c 17.601(3)
_cell_measurement_reflns_used 6181
_cell_measurement_temperature 290
_cell_measurement_theta_max 26.66
_cell_measurement_theta_min 2.32
_cell_volume 2616.7(8)
_computing_data_collection 'Apex II'
_computing_molecular_graphics 'Olex2 (Dolomanov et al., 2009)'
_computing_publication_material 'Olex2 (Dolomanov et al., 2009)'
_computing_structure_refinement 'XL (Sheldrick, 2008)'
_diffrn_ambient_temperature 290
_diffrn_measured_fraction_theta_full 1.000
_diffrn_measured_fraction_theta_max 0.951
_diffrn_measurement_device_type 'Bruker APEX-II CCD'
_diffrn_measurement_method '\f and \w scans'
_diffrn_radiation_monochromator graphite
_diffrn_radiation_type MoK\a
_diffrn_radiation_wavelength 0.71073
_diffrn_reflns_av_R_equivalents 0.1109
_diffrn_reflns_av_unetI/netI 0.0891
_diffrn_reflns_Laue_measured_fraction_full 1.000
_diffrn_reflns_Laue_measured_fraction_max 0.951
_diffrn_reflns_limit_h_max 21
_diffrn_reflns_limit_h_min -23
_diffrn_reflns_limit_k_max 11
_diffrn_reflns_limit_k_min -11
_diffrn_reflns_limit_l_max 23
_diffrn_reflns_limit_l_min -23
_diffrn_reflns_number 18562
_diffrn_reflns_point_group_measured_fraction_full 1.000
_diffrn_reflns_point_group_measured_fraction_max 0.951
_diffrn_reflns_theta_full 25.242
_diffrn_reflns_theta_max 28.813
_diffrn_reflns_theta_min 2.304
_diffrn_standards_number 0
_exptl_absorpt_coefficient_mu 9.861
_exptl_absorpt_correction_T_max 0.130
_exptl_absorpt_correction_T_min 0.098
_exptl_absorpt_correction_type multi-scan
_exptl_absorpt_process_details 'SADABS (Sheldrick, 1998)'
_exptl_crystal_colour black
_exptl_crystal_colour_primary black
_exptl_crystal_density_diffrn 2.351
_exptl_crystal_description prism
_exptl_crystal_F_000 1756
_exptl_crystal_size_max 0.35
_exptl_crystal_size_mid 0.2
_exptl_crystal_size_min 0.2
_refine_diff_density_max 0.565
_refine_diff_density_min -0.494
_refine_diff_density_rms 0.109
_refine_ls_extinction_method none
_refine_ls_goodness_of_fit_ref 1.003
_refine_ls_hydrogen_treatment constr
_refine_ls_matrix_type full
_refine_ls_number_parameters 161
_refine_ls_number_reflns 3254
_refine_ls_number_restraints 0
_refine_ls_restrained_S_all 1.003
_refine_ls_R_factor_all 0.0840
_refine_ls_R_factor_gt 0.0367
_refine_ls_shift/su_max 0.001
_refine_ls_shift/su_mean 0.000
_refine_ls_structure_factor_coef Fsqd
_refine_ls_weighting_details 'w=1/[\s^2^(Fo^2^)+(0.0140P)^2^] where P=(Fo^2^+2Fc^2^)/3'
_refine_ls_weighting_scheme calc
_refine_ls_wR_factor_gt 0.0576
_refine_ls_wR_factor_ref 0.0626
_reflns_Friedel_coverage 0.000
_reflns_number_gt 1886
_reflns_number_total 3254
_reflns_threshold_expression 'I > 2\s(I)'
_cod_data_source_file c4dt03082f2.cif
_cod_data_source_block Co290
_cod_depositor_comments 'Adding full bibliography for 7033492--7033506.cif.'
_cod_database_code 7033500
_shelxl_version_number 2014-3
_shelx_space_group_comment
;
The symmetry employed for this shelxl refinement is uniquely defined
by the following loop, which should always be used as a source of
symmetry information in preference to the above space-group names.
They are only intended as comments.
;
_shelx_estimated_absorpt_t_max 0.243
_shelx_estimated_absorpt_t_min 0.130
_olex2_refinement_description
;
1. Fixed Uiso
 At 1.2 times of:
  All C(H,H) groups
 At 1.5 times of:
  All C(H,H,H) groups
2.a Secondary CH2 refined with riding coordinates:
 C4(H4A,H4B), C5(H5A,H5B), C6(H6A,H6B)
2.b Idealised Me refined as rotating group:
 C7(H7A,H7B,H7C)
;

loop_
_space_group_symop_operation_xyz
'x, y, z'
'-x, y, -z+1/2'
'x+1/2, y+1/2, z'
'-x+1/2, y+1/2, -z+1/2'
'-x, -y, -z'
'x, -y, z-1/2'
'-x+1/2, -y+1/2, -z'
'x+1/2, -y+1/2, z-1/2'

loop_
_atom_site_label
_atom_site_type_symbol
_atom_site_fract_x
_atom_site_fract_y
_atom_site_fract_z
_atom_site_U_iso_or_equiv
_atom_site_adp_type
_atom_site_occupancy
_atom_site_site_symmetry_order
_atom_site_calc_flag
_atom_site_refinement_flags_posn
_atom_site_refinement_flags_adp
_atom_site_refinement_flags_occupancy
Br1 Br 0.27657(2) -0.93476(5) 0.19879(2) 0.05889(16) Uani 1 1 d . . .
Br2 Br 0.39713(2) -0.94300(5) 0.04863(2) 0.05895(17) Uani 1 1 d . . .
Br3 Br 0.43958(2) -0.14708(4) 0.32707(2) 0.05325(16) Uani 1 1 d . . .
Co1 Co 0.5000 -0.65111(7) 0.2500 0.03059(19) Uani 1 2 d S T P
O1 O 0.35349(12) -0.7357(3) 0.32252(11) 0.0366(6) Uani 1 1 d . . .
O2 O 0.53341(12) -0.7524(2) 0.09347(11) 0.0342(6) Uani 1 1 d . . .
O3 O 0.41536(12) -0.4882(2) 0.36697(11) 0.0325(6) Uani 1 1 d . . .
N1 N 0.39500(15) -0.7461(3) 0.25842(15) 0.0309(7) Uani 1 1 d . . .
N2 N 0.48173(16) -0.7560(3) 0.14945(13) 0.0298(7) Uani 1 1 d . . .
N3 N 0.46071(15) -0.4715(3) 0.30656(13) 0.0263(7) Uani 1 1 d . . .
C1 C 0.36863(18) -0.8280(4) 0.20218(18) 0.0289(8) Uani 1 1 d . . .
C2 C 0.4203(2) -0.8316(4) 0.13783(17) 0.0300(9) Uani 1 1 d . . .
C3 C 0.47554(18) -0.3299(4) 0.28275(16) 0.0257(8) Uani 1 1 d . . .
C4 C 0.34647(18) -0.6523(4) 0.46044(15) 0.0293(9) Uani 1 1 d . . .
H4A H 0.3013 -0.5904 0.4487 0.035 Uiso 1 1 calc R . .
H4B H 0.3305 -0.7596 0.4723 0.035 Uiso 1 1 calc R . .
C5 C 0.3867(2) -0.5812(4) 0.53090(17) 0.0444(10) Uani 1 1 d . . .
H5A H 0.4315 -0.6440 0.5430 0.053 Uiso 1 1 calc R . .
H5B H 0.4033 -0.4745 0.5188 0.053 Uiso 1 1 calc R . .
C6 C 0.3385(2) -0.5734(4) 0.60113(19) 0.0477(11) Uani 1 1 d . . .
H6A H 0.3203 -0.6791 0.6127 0.057 Uiso 1 1 calc R . .
H6B H 0.3696 -0.5371 0.6442 0.057 Uiso 1 1 calc R . .
C7 C 0.2724(2) -0.4633(4) 0.5896(2) 0.0636(13) Uani 1 1 d . . .
H7A H 0.2388 -0.5048 0.5505 0.095 Uiso 1 1 calc GR . .
H7B H 0.2901 -0.3603 0.5749 0.095 Uiso 1 1 calc GR . .
H7C H 0.2459 -0.4543 0.6362 0.095 Uiso 1 1 calc GR . .
B1 B 0.3958(2) -0.6580(5) 0.3882(2) 0.0268(10) Uani 1 1 d . . .

loop_
_atom_site_aniso_label
_atom_site_aniso_U_11
_atom_site_aniso_U_22
_atom_site_aniso_U_33
_atom_site_aniso_U_23
_atom_site_aniso_U_13
_atom_site_aniso_U_12
Br1 0.0517(3) 0.0843(4) 0.0406(3) -0.0079(2) 0.0008(2) -0.0391(2)
Br2 0.0643(3) 0.0763(3) 0.0362(2) -0.0251(2) 0.0001(2) -0.0243(3)
Br3 0.0769(4) 0.0264(2) 0.0580(3) -0.0055(2) 0.0258(2) 0.0067(2)
Co1 0.0382(5) 0.0271(4) 0.0267(4) 0.000 0.0054(3) 0.000
O1 0.0331(15) 0.0503(15) 0.0264(14) -0.0066(12) 0.0019(12) -0.0138(13)
O2 0.0357(15) 0.0377(14) 0.0293(13) -0.0062(11) 0.0035(12) -0.0053(13)
O3 0.0383(16) 0.0268(14) 0.0330(14) 0.0012(11) 0.0106(12) -0.0015(12)
N1 0.0355(19) 0.0328(17) 0.0246(16) -0.0028(14) 0.0046(14) -0.0038(15)
N2 0.038(2) 0.0242(17) 0.0275(16) -0.0015(13) 0.0078(15) -0.0046(15)
N3 0.0324(19) 0.0262(17) 0.0203(15) 0.0005(13) 0.0002(13) -0.0019(15)
C1 0.030(2) 0.028(2) 0.028(2) 0.0046(17) -0.0022(17) -0.0063(17)
C2 0.042(2) 0.021(2) 0.027(2) -0.0049(16) -0.0036(18) -0.0034(19)
C3 0.028(2) 0.0223(19) 0.026(2) -0.0035(16) -0.0031(15) -0.0009(17)
C4 0.035(2) 0.029(2) 0.0242(19) 0.0012(16) -0.0030(17) -0.0048(18)
C5 0.044(3) 0.062(3) 0.027(2) -0.0065(19) 0.0003(19) -0.009(2)
C6 0.047(3) 0.065(3) 0.031(2) -0.018(2) -0.001(2) -0.006(2)
C7 0.061(3) 0.081(3) 0.049(3) -0.013(2) 0.009(2) -0.011(3)
B1 0.029(3) 0.023(2) 0.028(2) 0.000(2) -0.006(2) -0.001(2)

loop_
_atom_type_symbol
_atom_type_description
_atom_type_scat_dispersion_real
_atom_type_scat_dispersion_imag
_atom_type_scat_source
C C 0.0033 0.0016 'International Tables Vol C Tables 4.2.6.8 and 6.1.1.4'
H H 0.0000 0.0000 'International Tables Vol C Tables 4.2.6.8 and 6.1.1.4'
B B 0.0013 0.0007 'International Tables Vol C Tables 4.2.6.8 and 6.1.1.4'
N N 0.0061 0.0033 'International Tables Vol C Tables 4.2.6.8 and 6.1.1.4'
O O 0.0106 0.0060 'International Tables Vol C Tables 4.2.6.8 and 6.1.1.4'
Co Co 0.3494 0.9721 'International Tables Vol C Tables 4.2.6.8 and 6.1.1.4'
Br Br -0.2901 2.4595 'International Tables Vol C Tables 4.2.6.8 and 6.1.1.4'

loop_
_geom_angle_atom_site_label_1
_geom_angle_atom_site_label_2
_geom_angle_atom_site_label_3
_geom_angle
_geom_angle_site_symmetry_1
_geom_angle_site_symmetry_3
N1 Co1 N1 133.70(15) 2_655 .
N2 Co1 N1 83.26(11) 2_655 .
N2 Co1 N1 76.67(11) 2_655 2_655
N2 Co1 N1 76.67(11) . .
N2 Co1 N1 83.26(11) . 2_655
N2 Co1 N2 127.48(14) 2_655 .
N3 Co1 N1 133.17(11) 2_655 .
N3 Co1 N1 85.70(11) 2_655 2_655
N3 Co1 N1 133.17(11) . 2_655
N3 Co1 N1 85.70(11) . .
N3 Co1 N2 86.54(10) . 2_655
N3 Co1 N2 138.24(10) 2_655 2_655
N3 Co1 N2 138.24(10) . .
N3 Co1 N2 86.54(10) 2_655 .
N3 Co1 N3 78.45(15) . 2_655
N1 O1 B1 113.2(2) . .
N2 O2 B1 115.3(2) . 2_655
N3 O3 B1 115.8(2) . .
O1 N1 Co1 123.5(2) . .
C1 N1 Co1 117.7(2) . .
C1 N1 O1 118.6(3) . .
O2 N2 Co1 122.5(2) . .
C2 N2 Co1 118.5(2) . .
C2 N2 O2 119.0(3) . .
O3 N3 Co1 123.26(18) . .
C3 N3 Co1 117.9(2) . .
C3 N3 O3 118.7(2) . .
N1 C1 Br1 125.5(2) . .
N1 C1 C2 112.6(3) . .
C2 C1 Br1 121.9(2) . .
N2 C2 Br2 123.4(2) . .
N2 C2 C1 114.4(3) . .
C1 C2 Br2 122.1(3) . .
N3 C3 Br3 123.6(2) . .
N3 C3 C3 112.77(16) . 2_655
C3 C3 Br3 123.61(9) 2_655 .
H4A C4 H4B 107.6 . .
C5 C4 H4A 108.7 . .
C5 C4 H4B 108.7 . .
C5 C4 B1 114.4(3) . .
B1 C4 H4A 108.7 . .
B1 C4 H4B 108.7 . .
C4 C5 H5A 108.6 . .
C4 C5 H5B 108.6 . .
H5A C5 H5B 107.6 . .
C6 C5 C4 114.6(3) . .
C6 C5 H5A 108.6 . .
C6 C5 H5B 108.6 . .
C5 C6 H6A 109.3 . .
C5 C6 H6B 109.3 . .
H6A C6 H6B 107.9 . .
C7 C6 C5 111.8(3) . .
C7 C6 H6A 109.3 . .
C7 C6 H6B 109.3 . .
C6 C7 H7A 109.5 . .
C6 C7 H7B 109.5 . .
C6 C7 H7C 109.5 . .
H7A C7 H7B 109.5 . .
H7A C7 H7C 109.5 . .
H7B C7 H7C 109.5 . .
O1 B1 O2 108.9(3) . 2_655
O1 B1 O3 109.3(3) . .
O1 B1 C4 111.1(3) . .
O2 B1 O3 110.7(3) 2_655 .
O2 B1 C4 108.8(3) 2_655 .
O3 B1 C4 108.0(3) . .

loop_
_geom_bond_atom_site_label_1
_geom_bond_atom_site_label_2
_geom_bond_distance
_geom_bond_site_symmetry_2
Br1 C1 1.858(3) .
Br2 C2 1.862(3) .
Br3 C3 1.847(3) .
Co1 N1 2.031(3) 2_655
Co1 N1 2.031(3) .
Co1 N2 1.994(2) 2_655
Co1 N2 1.994(2) .
Co1 N3 1.950(2) .
Co1 N3 1.950(2) 2_655
O1 N1 1.369(3) .
O1 B1 1.505(4) .
O2 N2 1.367(3) .
O2 B1 1.508(4) 2_655
O3 N3 1.360(3) .
O3 B1 1.519(4) .
N1 C1 1.281(4) .
N2 C2 1.269(4) .
N3 C3 1.292(3) .
C1 C2 1.479(4) .
C3 C3 1.464(5) 2_655
C4 H4A 0.9700 .
C4 H4B 0.9700 .
C4 C5 1.531(4) .
C4 B1 1.567(4) .
C5 H5A 0.9700 .
C5 H5B 0.9700 .
C5 C6 1.526(4) .
C6 H6A 0.9700 .
C6 H6B 0.9700 .
C6 C7 1.500(5) .
C7 H7A 0.9600 .
C7 H7B 0.9600 .
C7 H7C 0.9600 .
B1 O2 1.508(4) 2_655

loop_
_geom_torsion_atom_site_label_1
_geom_torsion_atom_site_label_2
_geom_torsion_atom_site_label_3
_geom_torsion_atom_site_label_4
_geom_torsion
_geom_torsion_site_symmetry_1
_geom_torsion_site_symmetry_4
Br1 C1 C2 Br2 0.0(4) . .
Br1 C1 C2 N2 -178.4(2) . .
Co1 N1 C1 Br1 176.63(15) . .
Co1 N1 C1 C2 -2.8(4) . .
Co1 N2 C2 Br2 -177.18(14) . .
Co1 N2 C2 C1 1.2(4) . .
Co1 N3 C3 Br3 177.40(15) . .
Co1 N3 C3 C3 -3.1(4) . 2_655
O1 N1 C1 Br1 0.8(4) . .
O1 N1 C1 C2 -178.6(3) . .
O2 N2 C2 Br2 1.4(4) . .
O2 N2 C2 C1 179.9(3) . .
O3 N3 C3 Br3 0.9(4) . .
O3 N3 C3 C3 -179.6(3) . 2_655
N1 O1 B1 O2 -59.0(3) . 2_655
N1 O1 B1 O3 62.1(3) . .
N1 O1 B1 C4 -178.8(3) . .
N1 C1 C2 Br2 179.5(2) . .
N1 C1 C2 N2 1.0(4) . .
N3 O3 B1 O1 -61.3(3) . .
N3 O3 B1 O2 58.6(3) . 2_655
N3 O3 B1 C4 177.7(2) . .
C4 C5 C6 C7 -64.6(4) . .
C5 C4 B1 O1 177.6(3) . .
C5 C4 B1 O2 57.7(4) . 2_655
C5 C4 B1 O3 -62.5(4) . .
B1 O1 N1 Co1 -4.5(3) . .
B1 O1 N1 C1 171.1(3) . .
B1 O2 N2 Co1 -2.3(3) 2_655 .
B1 O2 N2 C2 179.2(3) 2_655 .
B1 O3 N3 Co1 -0.6(4) . .
B1 O3 N3 C3 175.7(3) . .
B1 C4 C5 C6 179.2(3) . .
